data_2009995
loop_
_publ_author_name
'Hirschler, J.'
'Berger, B.'
'Bolte, M.'

_publ_section_title
;
 A dimeric (phenylsulfonyl)oxazolidine
;
_journal_issue 8
_journal_name_full 'Acta Crystallographica Section C'
_journal_page_first 1279
_journal_page_last 1281
_journal_paper_doi 10.1107/S0108270194000120
_journal_volume 50
_journal_year 1994
_chemical_formula_moiety 'C42 H44 Cl2 N2 O8 S2'
_chemical_formula_sum 'C42 H44 Cl2 N2 O8 S2'
_chemical_formula_weight 839.8
_symmetry_cell_setting monoclinic
_symmetry_space_group_name_Hall 'C 2y'
_symmetry_space_group_name_H-M 'C 1 2 1'
_atom_type_scat_source IntTabIV
_cell_angle_alpha 90.
_cell_angle_beta 126.310(10)
_cell_angle_gamma 90.
_cell_formula_units_Z 4
_cell_length_a 30.314(4)
_cell_length_b 7.3720(10)
_cell_length_c 23.336(4)
_cell_measurement_reflns_used 25
_cell_measurement_temperature 293
_cell_measurement_theta_max 40
_cell_measurement_theta_min 30
_cell_volume 4202.4(12)
_diffrn_measurement_device 'Enraf-Nonius CAD-4'
_diffrn_measurement_method \w
_diffrn_radiation_type CuK\a
_diffrn_radiation_wavelength 1.5418
_diffrn_reflns_av_R_equivalents 0.020
_diffrn_reflns_limit_h_max 11
_diffrn_reflns_limit_h_min -34
_diffrn_reflns_limit_k_max 0
_diffrn_reflns_limit_k_min -8
_diffrn_reflns_limit_l_max 26
_diffrn_reflns_limit_l_min -24
_diffrn_reflns_number 4993
_diffrn_reflns_theta_max 60
_diffrn_standards_decay_% none
_diffrn_standards_interval_time 92
_diffrn_standards_number 3
_exptl_absorpt_coefficient_mu 2.76
_exptl_absorpt_correction_T_max 1.00
_exptl_absorpt_correction_T_min 0.75
_exptl_absorpt_correction_type empirical
_exptl_crystal_colour colourless
_exptl_crystal_density_diffrn 1.327
_exptl_crystal_description 'transparent block'
_exptl_crystal_size_max 0.3
_exptl_crystal_size_mid 0.3
_exptl_crystal_size_min 0.1
_refine_diff_density_max 0.24
_refine_diff_density_min -0.30
_refine_ls_extinction_coef 'x = 0.0010(1)'
_refine_ls_extinction_method ' empirical,F* = F/[1 + 0.002xF^2^/sin(2\q)]^0.25^'
_refine_ls_goodness_of_fit_obs 1.86
_refine_ls_number_parameters 514
_refine_ls_number_reflns 3144
_refine_ls_R_factor_obs 0.038
_refine_ls_shift/esd_max 0.001
_refine_ls_structure_factor_coef F
_refine_ls_weighting_details 'w = 1/[\s^2^(F) + 0.000325F^2^]'
_refine_ls_weighting_scheme calc
_refine_ls_wR_factor_obs 0.048
_reflns_number_observed 3144
_reflns_number_total 3342
_reflns_observed_criterion F>4\s(F)
_cod_data_source_file sh1080.cif
_cod_data_source_block sh1080_structure_1_of_1
_cod_depositor_comments
;
The following automatic conversions were performed:

'_refine_ls_weighting_scheme' value 'w = 1/[\s^2^(F) + 0.000325F^2^]'
was changed to 'calc'. New tag '_refine_ls_weighting_details' was
created. The value of the new tag was set to 'w = 1/[\s^2^(F) +
0.000325F^2^]'.

Automatic conversion script
Id: cif_fix_values 3143 2015-03-26 13:38:13Z robertas 
;
_cod_original_cell_volume 4202.0(10)
_cod_original_sg_symbol_H-M 'C 2'
_cod_database_code 2009995

loop_
_atom_site_label
_atom_site_fract_x
_atom_site_fract_y
_atom_site_fract_z
_atom_site_U_iso_or_equiv
C(1) .65570(10) .6220(6) .5594(2) .048(2)
O(2) .67410(10) .6354(5) .51640(10) .0670(10)
C(3) .72010(10) .7527(7) .5476(2) .053(2)
C(4) .7171(2) .8770(6) .5971(2) .053(2)
C(37) .6927(2) 1.0606(7) .5651(3) .077(3)
N(5) .68130(10) .7746(5) .60950(10) .0490(10)
S(1) .69920(10) .7500 .68990(10) .0580(10)
O(1A) .71870(10) .9232(5) .7239(2) .076(2)
O(1B) .65390(10) .6662(6) .68320(10) .074(2)
C(29) .7540(2) .5960(7) .7342(2) .057(2)
C(30) .7448(2) .4138(8) .7388(2) .069(3)
C(30A) .8072(2) .6537(8) .7626(2) .070(2)
C(31) .7865(2) .2916(8) .7696(3) .079(3)
C(31A) .8489(2) .5298(10) .7927(2) .084(3)
C(32) .8388(2) .3504(9) .7964(3) .079(3)
Cl(1) .89200(10) .1966(3) .83580(10) .1240(10)
C(21) .77370(10) .6513(6) .5833(2) .049(2)
C(22) .7791(2) .4701(7) .6018(2) .064(3)
C(22A) .8191(2) .7420(9) .5987(3) .077(3)
C(23) .8296(3) .3846(10) .6363(3) .091(4)
C(23A) .8697(2) .6541(12) .6330(3) .095(4)
C(24) .8742(3) .4755(13) .6518(3) .098(4)
C(6) .59350(10) .6273(6) .5121(2) .048(2)
C(7) .56970(10) .4581(6) .4665(2) .048(2)
O(7) .58600(10) .3059(5) .4885(2) .069(2)
C(8) .52310(10) .5097(6) .3914(2) .048(2)
C(9) .5087(2) .7024(6) .3993(2) .057(2)
C(10) .5647(2) .7831(6) .4594(2) .058(2)
C(11) .47840(10) .3628(6) .3547(2) .047(2)
O(11) .50170(10) .2031(4) .34640(10) .0570(10)
C(12) .42720(10) .4087(6) .2797(2) .049(2)
C(13) .38510(10) .2676(8) .2667(2) .065(2)
C(14) .4024(2) .2041(8) .3399(2) .076(3)
C(15) .4538(2) .3132(7) .3936(2) .061(2)
C(16) .43680(10) .4056(6) .2225(2) .050(2)
O(17) .38850(10) .3690(5) .15330(10) .0630(10)
C(18) .3602(2) .5350(7) .1245(2) .065(2)
C(19) .4050(2) .6791(7) .1541(2) .071(2)
C(38) .3945(3) .8534(9) .1800(4) .113(4)
N(20) .45510(10) .5862(6) .2142(2) .056(2)
S(2) .50840(10) .5896(2) .21220(10) .0640(10)
O(2A) .5113(2) .7709(6) .1927(2) .092(2)
O(2B) .55290(10) .5144(6) .27740(10) .076(2)
C(33) .4936(2) .4428(8) .1433(2) .067(2)
C(34) .4673(2) .5045(10) .0750(2) .086(3)
C(34A) .5041(2) .2574(8) .1577(3) .073(3)
C(35) .4495(3) .3771(15) .0210(3) .116(4)
C(35A) .4865(2) .1384(10) .1041(3) .093(4)
C(36) .4587(3) .2001(13) .0370(4) .104(4)
Cl(2) .43090(10) .0487(5) -.03340(10) .193(2)
C(25) .3232(2) .5228(9) .0437(2) .074(2)
C(26) .2822(2) .6451(12) .0053(3) .117(4)
C(26A) .3296(2) .3926(11) .0092(2) .096(3)
C(27) .2493(3) .6414(14) -.0684(3) .137(4)
C(27A) .2959(2) .3956(14) -.0656(3) .118(4)
C(28) .2571(3) .5175(16) -.1034(3) .127(4)
H(1) .6655 .5107 .5856 .057
H(3) .7191 .8226 .5121 .063
H(4) .7528 .9044 .6394 .063
H(37A) .7166 1.1251 .578 .113
H(37B) .6898 1.1230 .5982 .113
H(37C) .6572 1.0493 .5206 .113
H(30) .7085 .3735 .7201 .081
H(30A) .8145 .7797 .7611 .083
H(31) .7798 .1660 .7728 .095
H(31A) .8853 .5683 .8111 .099
H(22) .7478 .4032 .5909 .076
H(22A) .8161 .8675 .5858 .092
H(23) .8329 .2592 .6493 .109
H(23A) .9011 .7188 .6433 .112
H(24) .9089 .4147 .6759 .115
H(6) .5871 .6412 .5475 .056
H(8) .5312 .5136 .3575 .056
H(9A) .4925 .7696 .3559 .068
H(9B) .4841 .7010 .4125 .068
H(10A) .5601 .8850 .4810 .069
H(10B) .5848 .8201 .4415 .069
H(11) .5288(12) .168(7) .3873(11) .080
H(12) .4153 .5312 .2770 .058
H(13A) .3847 .1668 .2403 .078
H(13B) .3493 .3214 .2407 .078
H(14A) .3742 .2298 .3456 .089
H(14B) .4100 .0763 .3456 .089
H(15A) .4790 .2398 .4344 .072
H(15B) .4450 .4201 .4083 .072
H(16) .4638 .3121 .2386 .060
H(18) .3363 .5650 .1374 .078
H(19) .4074 .7207 .1171 .084
H(38A) .3620 .9068 .1392 .163
H(38B) .4247 .9356 .1988 .163
H(38C) .3889 .8289 .2156 .163
H(34) .4614 .6319 .0645 .103
H(34A) .5236 .2144 .2057 .087
H(35) .4308 .4165 -.0273 .138
H(35A) .4939 .0111 .1139 .111
H(26) .2760 .7352 .0295 .138
H(26A) .3563 .2986 .0349 .114
H(27) .2205 .7289 -.0947 .163
H(27A) .3016 .3054 -.0904 .140
H(28) .2351 .5173 -.1544 .148

loop_
_geom_angle_atom_site_label_1
_geom_angle_atom_site_label_2
_geom_angle_atom_site_label_3
_geom_angle
_geom_angle_publ_flag
O(2) C(1) N(5) 105.6(3) yes
N(5) C(1) C(6) 113.7(4) yes
O(2) C(3) C(4) 105.8(4) yes
C(4) C(3) C(21) 114.1(3) yes
C(3) C(4) N(5) 102.8(3) yes
C(1) N(5) C(4) 109.6(4) yes
C(4) N(5) S(1) 119.9(2) yes
N(5) S(1) O(1B) 106.2(2) yes
N(5) S(1) C(29) 107.8(2) yes
O(1B) S(1) C(29) 107.3(2) yes
S(1) C(29) C(30A) 120.4(4) yes
C(29) C(30) C(31) 121.0(5) yes
C(30) C(31) C(32) 119.2(6) yes
C(31) C(32) C(31A) 120.8(5) yes
C(31A) C(32) Cl(1) 119.6(4) yes
C(3) C(21) C(22A) 119.1(4) yes
C(21) C(22) C(23) 120.3(5) yes
C(22) C(23) C(24) 121.0(7) yes
C(23) C(24) C(23A) 119.7(6) yes
C(1) C(6) C(10) 118.5(4) yes
C(6) C(7) O(7) 124.1(3) yes
O(7) C(7) C(8) 126.2(4) yes
C(7) C(8) C(11) 112.3(4) yes
C(8) C(9) C(10) 103.3(4) yes
C(8) C(11) O(11) 108.1(3) yes
O(11) C(11) C(12) 105.7(3) yes
O(11) C(11) C(15) 109.6(4) yes
C(11) C(12) C(13) 103.8(3) yes
C(13) C(12) C(16) 112.6(3) yes
C(13) C(14) C(15) 105.2(4) yes
C(12) C(16) O(17) 113.3(4) yes
O(17) C(16) N(20) 103.5(3) yes
O(17) C(18) C(19) 105.1(3) yes
C(19) C(18) C(25) 114.0(5) yes
C(18) C(19) N(20) 104.1(4) yes
C(16) N(20) C(19) 106.3(3) yes
C(19) N(20) S(2) 116.0(4) yes
N(20) S(2) O(2B) 106.9(2) yes
N(20) S(2) C(33) 107.1(2) yes
O(2B) S(2) C(33) 107.7(2) yes
S(2) C(33) C(34A) 118.8(4) yes
C(33) C(34) C(35) 118.2(7) yes
C(34) C(35) C(36) 119.8(6) yes
C(35) C(36) C(35A) 122.5(7) yes
C(35A) C(36) Cl(2) 120.2(7) yes
C(18) C(25) C(26A) 121.6(5) yes
C(25) C(26) C(27) 120.7(8) yes
C(26) C(27) C(28) 121.0(7) yes
C(27) C(28) C(27A) 118.0(6) yes
O(2) C(1) C(6) 108.9(3) yes
C(1) O(2) C(3) 111.1(3) yes
O(2) C(3) C(21) 112.9(4) yes
C(3) C(4) C(37) 113.4(4) yes
C(37) C(4) N(5) 110.7(4) yes
C(1) N(5) S(1) 119.5(3) yes
N(5) S(1) O(1A) 106.6(2) yes
O(1A) S(1) O(1B) 120.1(3) yes
O(1A) S(1) C(29) 108.3(2) yes
S(1) C(29) C(30) 120.5(3) yes
C(30) C(29) C(30A) 119.1(4) yes
C(29) C(30A) C(31A) 119.7(5) yes
C(30A) C(31A) C(32) 120.2(5) yes
C(31) C(32) Cl(1) 119.6(5) yes
C(3) C(21) C(22) 122.6(4) yes
C(22) C(21) C(22A) 118.3(4) yes
C(21) C(22A) C(23A) 120.9(6) yes
C(22A) C(23A) C(24) 119.8(6) yes
C(1) C(6) C(7) 111.1(4) yes
C(7) C(6) C(10) 104.3(3) yes
C(6) C(7) C(8) 109.7(3) yes
C(7) C(8) C(9) 103.4(3) yes
C(9) C(8) C(11) 120.2(3) yes
C(6) C(10) C(9) 103.9(3) yes
C(8) C(11) C(12) 116.2(4) yes
C(8) C(11) C(15) 114.7(4) yes
C(12) C(11) C(15) 102.0(3) yes
C(11) C(12) C(16) 113.8(3) yes
C(12) C(13) C(14) 106.9(3) yes
C(11) C(15) C(14) 105.1(4) yes
C(12) C(16) N(20) 112.1(4) yes
C(16) O(17) C(18) 107.6(3) yes
O(17) C(18) C(25) 109.4(4) yes
C(18) C(19) C(38) 115.3(5) yes
C(38) C(19) N(20) 110.4(4) yes
C(16) N(20) S(2) 117.6(3) yes
N(20) S(2) O(2A) 105.6(3) yes
O(2A) S(2) O(2B) 120.5(2) yes
O(2A) S(2) C(33) 108.3(3) yes
S(2) C(33) C(34) 121.0(5) yes
C(34) C(33) C(34A) 119.8(5) yes
C(33) C(34A) C(35A) 120.2(5) yes
C(34A) C(35A) C(36) 119.3(7) yes
C(35) C(36) Cl(2) 117.2(5) yes
C(18) C(25) C(26) 119.6(6) yes
C(26) C(25) C(26A) 118.8(4) yes
C(25) C(26A) C(27A) 118.6(6) yes
C(26A) C(27A) C(28) 122.8(8) yes

loop_
_geom_bond_atom_site_label_1
_geom_bond_atom_site_label_2
_geom_bond_distance
_geom_bond_publ_flag
C(1) O(2) 1.410(6) yes
C(1) C(6) 1.519(5) yes
C(3) C(4) 1.519(7) yes
C(4) C(37) 1.511(7) yes
N(5) S(1) 1.624(4) yes
S(1) O(1B) 1.429(4) yes
C(29) C(30) 1.389(8) yes
C(30) C(31) 1.361(7) yes
C(31) C(32) 1.385(8) yes
C(32) Cl(1) 1.725(6) yes
C(21) C(22A) 1.373(7) yes
C(22A) C(23A) 1.400(8) yes
C(23A) C(24) 1.369(13) yes
C(6) C(10) 1.524(6) yes
C(7) C(8) 1.510(4) yes
C(8) C(11) 1.537(5) yes
C(11) O(11) 1.443(6) yes
C(11) C(15) 1.522(8) yes
C(12) C(16) 1.526(7) yes
C(14) C(15) 1.527(6) yes
C(16) N(20) 1.499(6) yes
C(18) C(19) 1.528(7) yes
C(19) C(38) 1.530(10) yes
N(20) S(2) 1.643(4) yes
S(2) O(2B) 1.419(3) yes
C(33) C(34) 1.371(7) yes
C(34) C(35) 1.398(11) yes
C(35) C(36) 1.340(14) yes
C(36) Cl(2) 1.737(9) yes
C(25) C(26A) 1.339(10) yes
C(26A) C(27A) 1.407(7) yes
C(27A) C(28) 1.321(12) yes
C(1) N(5) 1.470(5) yes
O(2) C(3) 1.422(5) yes
C(3) C(21) 1.513(6) yes
C(4) N(5) 1.485(7) yes
S(1) O(1A) 1.433(4) yes
S(1) C(29) 1.756(4) yes
C(29) C(30A) 1.399(6) yes
C(30A) C(31A) 1.368(8) yes
C(31A) C(32) 1.372(10) yes
C(21) C(22) 1.383(7) yes
C(22) C(23) 1.390(8) yes
C(23) C(24) 1.353(11) yes
C(6) C(7) 1.516(6) yes
C(7) O(7) 1.211(6) yes
C(8) C(9) 1.528(6) yes
C(9) C(10) 1.544(5) yes
C(11) C(12) 1.540(4) yes
C(12) C(13) 1.530(7) yes
C(13) C(14) 1.534(7) yes
C(16) O(17) 1.421(4) yes
O(17) C(18) 1.415(6) yes
C(18) C(25) 1.522(5) yes
C(19) N(20) 1.490(5) yes
S(2) O(2A) 1.431(5) yes
S(2) C(33) 1.763(6) yes
C(33) C(34A) 1.398(8) yes
C(34A) C(35A) 1.352(9) yes
C(35A) C(36) 1.344(10) yes
C(25) C(26) 1.357(8) yes
C(26) C(27) 1.387(8) yes
C(27) C(28) 1.334(14) yes
